data_2020430
loop_
_publ_author_name
'Sun, Meng-Ying'
'Wu, Su-Xiang'
'Zhou, Xin-Bo'
'Gu, Jian-Ming'
'Hu, Xiu-Rong'

_publ_section_title
;
 Comparison of the crystal structures of the potent anticancer and
 anti-angiogenic agent regorafenib and its monohydrate
;
_journal_coeditor_code KU3173
_journal_issue 4
_journal_name_full 'Acta Crystallographica Section C'
_journal_page_first 291
_journal_page_last 296
_journal_paper_doi 10.1107/S2053229616003727
_journal_volume 72
_journal_year 2016
_chemical_formula_iupac 'C21 H15 Cl F4 N4 O3'
_chemical_formula_moiety 'C21 H15 Cl F4 N4 O3'
_chemical_formula_sum 'C21 H15 Cl F4 N4 O3'
_chemical_formula_weight 482.82
_chemical_name_common 'Regorafenib crystalline form I'
_chemical_name_systematic
4-[4-({[4-Chloro-3-(trifluoromethy)phenyl]carbamoyl}amino)-3-fluorophenoxy]-1-methylpyridine-2-carboxamide
_space_group_IT_number 14
_symmetry_cell_setting monoclinic
_symmetry_space_group_name_Hall '-P 2ybc'
_symmetry_space_group_name_H-M 'P 1 21/c 1'
_atom_sites_solution_hydrogens geom
_atom_sites_solution_primary direct
_atom_sites_solution_secondary difmap
_audit_creation_method SHELXL-97
_cell_angle_alpha 90.00
_cell_angle_beta 93.545(2)
_cell_angle_gamma 90.00
_cell_formula_units_Z 4
_cell_length_a 7.6972(4)
_cell_length_b 24.3703(12)
_cell_length_c 11.3580(7)
_cell_measurement_reflns_used 10707
_cell_measurement_temperature 296(2)
_cell_measurement_theta_max 27.5
_cell_measurement_theta_min 3.0
_cell_volume 2126.5(2)
_computing_cell_refinement
;
PROCESS-AUTO  (Rigaku, 2006)
;
_computing_data_collection
;
PROCESS-AUTO  (Rigaku, 2006)
;
_computing_data_reduction
;
CrystalStructure (Rigaku, 2007)
;
_computing_molecular_graphics
;
ORTEP-3 for windows (Farrugia, 2012) and DIAMOND (Brandenburg & Putz,
2005)
;
_computing_publication_material
;
WinGX (Farrugia, 2012)
;
_computing_structure_refinement
;
SHELXL97 (Sheldrick, 2008)
;
_computing_structure_solution
;
SHELXS97 (Sheldrick, 2008)
;
_diffrn_ambient_temperature 296(2)
_diffrn_detector_area_resol_mean 10.00
_diffrn_measured_fraction_theta_full 0.999
_diffrn_measured_fraction_theta_max 0.999
_diffrn_measurement_device_type 'Rigaku R-AXIS RAPID/ZJUG'
_diffrn_measurement_method \w
_diffrn_radiation_monochromator graphite
_diffrn_radiation_source 'rotating anode'
_diffrn_radiation_type MoK\a
_diffrn_radiation_wavelength 0.71073
_diffrn_reflns_av_R_equivalents 0.0506
_diffrn_reflns_av_sigmaI/netI 0.0391
_diffrn_reflns_limit_h_max 9
_diffrn_reflns_limit_h_min -9
_diffrn_reflns_limit_k_max 28
_diffrn_reflns_limit_k_min -28
_diffrn_reflns_limit_l_max 13
_diffrn_reflns_limit_l_min -13
_diffrn_reflns_number 16556
_diffrn_reflns_theta_full 25.01
_diffrn_reflns_theta_max 25.01
_diffrn_reflns_theta_min 3.09
_exptl_absorpt_coefficient_mu 0.247
_exptl_absorpt_correction_T_max 0.9687
_exptl_absorpt_correction_T_min 0.8787
_exptl_absorpt_correction_type multi-scan
_exptl_absorpt_process_details
;
(<i>ABSCOR</i>; Higashi, 1995)
;
_exptl_crystal_colour colorless
_exptl_crystal_density_diffrn 1.508
_exptl_crystal_density_method 'not measured'
_exptl_crystal_description platelet
_exptl_crystal_F_000 984
_exptl_crystal_size_max 0.49
_exptl_crystal_size_mid 0.39
_exptl_crystal_size_min 0.13
_refine_diff_density_max 0.289
_refine_diff_density_min -0.354
_refine_ls_extinction_coef 0.0149(12)
_refine_ls_extinction_expression Fc^*^=kFc[1+0.001xFc^2^\l^3^/sin(2\q)]^-1/4^
_refine_ls_extinction_method
;
SHELXL97 (Sheldrick, 2008)
;
_refine_ls_goodness_of_fit_ref 1.000
_refine_ls_hydrogen_treatment constr
_refine_ls_matrix_type full
_refine_ls_number_parameters 300
_refine_ls_number_reflns 3738
_refine_ls_number_restraints 0
_refine_ls_restrained_S_all 1.000
_refine_ls_R_factor_all 0.0922
_refine_ls_R_factor_gt 0.0477
_refine_ls_shift/su_max 0.000
_refine_ls_shift/su_mean 0.000
_refine_ls_structure_factor_coef Fsqd
_refine_ls_weighting_details 'calc w=1/[\s^2^(Fo^2^)+(0.0537P)^2^+2.3081P] where P=(Fo^2^+2Fc^2^)/3'
_refine_ls_weighting_scheme calc
_refine_ls_wR_factor_gt 0.1085
_refine_ls_wR_factor_ref 0.1481
_reflns_number_gt 2311
_reflns_number_total 3738
_reflns_threshold_expression >2sigma(I)
_cod_data_source_file ku3173sup1.cif
_cod_data_source_block I
_cod_depositor_comments 'Adding full bibliography for 2020430--2020431.cif.'
_cod_original_sg_symbol_H-M 'P 21/c'
_cod_database_code 2020430
_cod_database_fobs_code 2020430

loop_
_symmetry_equiv_pos_as_xyz
'x, y, z'
'-x, y+1/2, -z+1/2'
'-x, -y, -z'
'x, -y-1/2, z-1/2'

loop_
_atom_site_type_symbol
_atom_site_label
_atom_site_fract_x
_atom_site_fract_y
_atom_site_fract_z
_atom_site_U_iso_or_equiv
_atom_site_adp_type
_atom_site_calc_flag
_atom_site_refinement_flags
_atom_site_occupancy
_atom_site_symmetry_multiplicity
C C1 0.1725(4) 0.72715(13) 0.5281(3) 0.0464(8) Uani d . 1 1
C C2 0.1757(4) 0.77854(12) 0.5813(3) 0.0478(8) Uani d . 1 1
H H2 0.2250 0.7821 0.6577 0.057 Uiso calc R 1 1
C C3 0.1076(4) 0.82442(13) 0.5236(3) 0.0479(8) Uani d . 1 1
C C4 0.0367(4) 0.81959(13) 0.4082(3) 0.0500(8) Uani d . 1 1
C C5 0.0327(5) 0.76842(14) 0.3559(3) 0.0559(9) Uani d . 1 1
H H5 -0.0146 0.7650 0.2789 0.067 Uiso calc R 1 1
C C6 0.0965(4) 0.72215(13) 0.4142(3) 0.0526(9) Uani d . 1 1
H H6 0.0888 0.6880 0.3776 0.063 Uiso calc R 1 1
C C7 0.1012(5) 0.87705(15) 0.5909(4) 0.0621(10) Uani d . 1 1
C C8 0.2354(4) 0.62834(13) 0.5659(3) 0.0502(8) Uani d . 1 1
C C9 0.3390(4) 0.53934(12) 0.6434(3) 0.0480(8) Uani d . 1 1
C C10 0.4959(4) 0.51292(13) 0.6646(3) 0.0535(9) Uani d . 1 1
C C11 0.5121(5) 0.45734(14) 0.6781(3) 0.0568(9) Uani d . 1 1
H H11 0.6205 0.4409 0.6917 0.068 Uiso calc R 1 1
C C12 0.3624(5) 0.42683(13) 0.6707(3) 0.0557(10) Uani d . 1 1
C C13 0.2018(5) 0.45053(14) 0.6465(3) 0.0626(10) Uani d . 1 1
H H13 0.1019 0.4290 0.6394 0.075 Uiso calc R 1 1
C C14 0.1916(5) 0.50704(13) 0.6328(3) 0.0583(9) Uani d . 1 1
H H14 0.0837 0.5234 0.6163 0.070 Uiso calc R 1 1
C C15 0.3663(5) 0.33260(12) 0.6101(3) 0.0494(8) Uani d . 1 1
C C16 0.3099(5) 0.34309(13) 0.4950(3) 0.0532(9) Uani d . 1 1
H H16 0.2773 0.3783 0.4707 0.064 Uiso calc R 1 1
C C17 0.3033(5) 0.29997(14) 0.4174(3) 0.0577(9) Uani d . 1 1
H H17 0.2639 0.3072 0.3399 0.069 Uiso calc R 1 1
C C18 0.4042(4) 0.23938(12) 0.5568(3) 0.0437(8) Uani d . 1 1
C C19 0.4145(4) 0.27964(13) 0.6419(3) 0.0478(8) Uani d . 1 1
H H19 0.4530 0.2715 0.7191 0.057 Uiso calc R 1 1
C C20 0.4530(4) 0.18162(13) 0.5882(3) 0.0488(8) Uani d . 1 1
C C21 0.4420(6) 0.08557(14) 0.5253(4) 0.0761(12) Uani d . 1 1
H H21A 0.5504 0.0791 0.5697 0.114 Uiso calc R 1 1
H H21B 0.4430 0.0672 0.4506 0.114 Uiso calc R 1 1
H H21C 0.3480 0.0717 0.5684 0.114 Uiso calc R 1 1
Cl Cl1 -0.04400(14) 0.87514(4) 0.32732(9) 0.0708(4) Uani d . 1 1
F F1 0.1663(4) 0.91993(9) 0.5372(3) 0.1068(10) Uani d . 1 1
F F2 0.1880(4) 0.87469(9) 0.6945(2) 0.1096(11) Uani d . 1 1
F F3 -0.0588(4) 0.89191(12) 0.6106(3) 0.1110(11) Uani d . 1 1
F F4 0.6431(3) 0.54431(9) 0.6759(2) 0.0844(8) Uani d . 1 1
N N1 0.2461(4) 0.68325(10) 0.5930(2) 0.0534(8) Uani d . 1 1
H H1 0.3048 0.6916 0.6574 0.064 Uiso calc R 1 1
N N2 0.3362(4) 0.59694(10) 0.6409(3) 0.0569(8) Uani d . 1 1
H H2A 0.4046 0.6138 0.6915 0.068 Uiso calc R 1 1
N N3 0.3490(4) 0.24839(11) 0.4441(2) 0.0535(7) Uani d . 1 1
N N4 0.4190(4) 0.14425(11) 0.5061(3) 0.0573(8) Uani d . 1 1
H H4 0.3811 0.1552 0.4372 0.069 Uiso calc R 1 1
O O1 0.1457(4) 0.60980(9) 0.4827(2) 0.0730(8) Uani d . 1 1
O O2 0.3784(4) 0.37076(9) 0.6987(2) 0.0700(8) Uani d . 1 1
O O3 0.5190(4) 0.17076(9) 0.6882(2) 0.0654(7) Uani d . 1 1

loop_
_atom_site_aniso_label
_atom_site_aniso_U_11
_atom_site_aniso_U_22
_atom_site_aniso_U_33
_atom_site_aniso_U_12
_atom_site_aniso_U_13
_atom_site_aniso_U_23
C1 0.0463(18) 0.0434(18) 0.048(2) -0.0009(14) -0.0054(15) 0.0005(15)
C2 0.0523(19) 0.0450(18) 0.045(2) -0.0004(15) -0.0089(15) 0.0016(15)
C3 0.0467(18) 0.0421(17) 0.054(2) -0.0015(15) -0.0018(16) -0.0048(15)
C4 0.0525(19) 0.0489(19) 0.048(2) 0.0047(16) -0.0021(16) 0.0044(15)
C5 0.065(2) 0.059(2) 0.042(2) 0.0091(18) -0.0067(17) 0.0008(16)
C6 0.062(2) 0.0441(18) 0.050(2) 0.0019(16) -0.0061(17) -0.0060(15)
C7 0.064(2) 0.051(2) 0.070(3) -0.0005(19) -0.013(2) -0.0019(19)
C8 0.057(2) 0.0422(18) 0.050(2) -0.0022(16) -0.0080(17) -0.0020(15)
C9 0.058(2) 0.0349(16) 0.050(2) -0.0021(15) -0.0058(16) -0.0022(14)
C10 0.056(2) 0.0426(18) 0.061(2) -0.0097(16) -0.0058(17) 0.0040(16)
C11 0.067(2) 0.0442(19) 0.058(2) 0.0053(18) -0.0082(18) 0.0027(16)
C12 0.089(3) 0.0343(17) 0.042(2) -0.0062(18) -0.0103(19) -0.0006(14)
C13 0.072(2) 0.047(2) 0.067(3) -0.0154(18) -0.012(2) 0.0034(18)
C14 0.060(2) 0.0459(19) 0.067(2) -0.0056(17) -0.0086(18) -0.0002(17)
C15 0.065(2) 0.0387(17) 0.043(2) -0.0048(15) -0.0068(16) 0.0010(14)
C16 0.071(2) 0.0412(18) 0.047(2) -0.0009(16) -0.0062(17) 0.0096(15)
C17 0.077(2) 0.055(2) 0.039(2) 0.0018(19) -0.0080(17) 0.0047(16)
C18 0.0469(18) 0.0447(17) 0.0389(19) -0.0029(14) -0.0035(14) 0.0050(14)
C19 0.060(2) 0.0451(18) 0.0373(18) -0.0079(16) -0.0063(15) 0.0041(14)
C20 0.0516(19) 0.0445(18) 0.049(2) 0.0039(15) -0.0046(16) 0.0033(16)
C21 0.092(3) 0.046(2) 0.090(3) 0.011(2) 0.005(2) -0.007(2)
Cl1 0.0917(8) 0.0579(6) 0.0616(6) 0.0171(5) -0.0061(5) 0.0108(5)
F1 0.149(3) 0.0457(13) 0.126(2) -0.0188(15) 0.0107(19) 0.0017(14)
F2 0.167(3) 0.0591(14) 0.094(2) 0.0092(15) -0.0652(19) -0.0231(13)
F3 0.0850(19) 0.112(2) 0.136(3) 0.0117(16) 0.0082(17) -0.0691(19)
F4 0.0649(14) 0.0612(13) 0.124(2) -0.0101(11) -0.0187(13) 0.0195(13)
N1 0.0669(19) 0.0383(15) 0.0521(18) 0.0016(13) -0.0197(14) -0.0006(12)
N2 0.0671(19) 0.0347(14) 0.065(2) -0.0002(13) -0.0241(16) -0.0005(13)
N3 0.0684(19) 0.0492(16) 0.0417(17) 0.0026(14) -0.0081(14) 0.0012(13)
N4 0.077(2) 0.0413(15) 0.0520(19) 0.0021(14) -0.0058(15) -0.0033(13)
O1 0.093(2) 0.0476(14) 0.0733(19) -0.0051(13) -0.0369(16) -0.0029(13)
O2 0.126(2) 0.0345(12) 0.0469(15) -0.0066(13) -0.0187(15) 0.0024(10)
O3 0.0899(19) 0.0463(13) 0.0568(17) 0.0035(13) -0.0216(14) 0.0036(12)

loop_
_atom_type_symbol
_atom_type_description
_atom_type_scat_dispersion_real
_atom_type_scat_dispersion_imag
_atom_type_scat_source
C C 0.0033 0.0016 'International Tables Vol C Tables 4.2.6.8 and 6.1.1.4'
H H 0.0000 0.0000 'International Tables Vol C Tables 4.2.6.8 and 6.1.1.4'
Cl Cl 0.1484 0.1585 'International Tables Vol C Tables 4.2.6.8 and 6.1.1.4'
F F 0.0171 0.0103 'International Tables Vol C Tables 4.2.6.8 and 6.1.1.4'
N N 0.0061 0.0033 'International Tables Vol C Tables 4.2.6.8 and 6.1.1.4'
O O 0.0106 0.0060 'International Tables Vol C Tables 4.2.6.8 and 6.1.1.4'

loop_
_geom_angle_atom_site_label_1
_geom_angle_atom_site_label_2
_geom_angle_atom_site_label_3
_geom_angle
_geom_angle_publ_flag
C2 C1 C6 118.6(3) ?
C2 C1 N1 117.6(3) ?
C6 C1 N1 123.8(3) ?
C3 C2 C1 121.8(3) ?
C3 C2 H2 119.1 ?
C1 C2 H2 119.1 ?
C2 C3 C4 119.5(3) ?
C2 C3 C7 118.3(3) ?
C4 C3 C7 122.0(3) ?
C5 C4 C3 118.6(3) ?
C5 C4 Cl1 118.7(3) ?
C3 C4 Cl1 122.7(3) y
C4 C5 C6 122.2(3) ?
C4 C5 H5 118.9 ?
C6 C5 H5 118.9 ?
C5 C6 C1 119.4(3) ?
C5 C6 H6 120.3 ?
C1 C6 H6 120.3 ?
F3 C7 F2 106.8(4) ?
F3 C7 F1 104.2(3) ?
F2 C7 F1 105.1(3) ?
F3 C7 C3 112.5(3) ?
F2 C7 C3 112.9(3) ?
F1 C7 C3 114.6(3) ?
O1 C8 N2 123.5(3) y
O1 C8 N1 123.8(3) y
N2 C8 N1 112.7(3) y
C10 C9 C14 117.1(3) ?
C10 C9 N2 118.9(3) ?
C14 C9 N2 123.8(3) ?
F4 C10 C11 118.3(3) ?
F4 C10 C9 117.9(3) ?
C11 C10 C9 123.7(3) ?
C10 C11 C12 117.4(3) ?
C10 C11 H11 121.3 ?
C12 C11 H11 121.3 ?
C11 C12 C13 121.7(3) ?
C11 C12 O2 116.9(3) ?
C13 C12 O2 121.2(3) ?
C12 C13 C14 118.9(3) ?
C12 C13 H13 120.6 ?
C14 C13 H13 120.6 ?
C9 C14 C13 121.0(3) ?
C9 C14 H14 119.5 ?
C13 C14 H14 119.5 ?
O2 C15 C16 125.1(3) ?
O2 C15 C19 115.9(3) ?
C16 C15 C19 119.0(3) ?
C17 C16 C15 117.7(3) ?
C17 C16 H16 121.1 ?
C15 C16 H16 121.1 ?
N3 C17 C16 125.2(3) ?
N3 C17 H17 117.4 ?
C16 C17 H17 117.4 ?
N3 C18 C19 123.7(3) ?
N3 C18 C20 116.2(3) ?
C19 C18 C20 120.1(3) ?
C18 C19 C15 118.6(3) ?
C18 C19 H19 120.7 ?
C15 C19 H19 120.7 ?
O3 C20 N4 123.5(3) y
O3 C20 C18 120.1(3) y
N4 C20 C18 116.5(3) y
N4 C21 H21A 109.5 ?
N4 C21 H21B 109.5 ?
H21A C21 H21B 109.5 ?
N4 C21 H21C 109.5 ?
H21A C21 H21C 109.5 ?
H21B C21 H21C 109.5 ?
C8 N1 C1 127.6(3) y
C8 N1 H1 116.2 ?
C1 N1 H1 116.2 ?
C8 N2 C9 125.9(3) y
C8 N2 H2A 117.1 ?
C9 N2 H2A 117.1 ?
C17 N3 C18 115.8(3) ?
C20 N4 C21 123.7(3) y
C20 N4 H4 118.1 ?
C21 N4 H4 118.1 ?
C15 O2 C12 119.5(3) y

loop_
_geom_bond_atom_site_label_1
_geom_bond_atom_site_label_2
_geom_bond_distance
_geom_bond_publ_flag
C1 C2 1.390(4) ?
C1 C6 1.391(4) ?
C1 N1 1.399(4) y
C2 C3 1.383(4) ?
C2 H2 0.9300 ?
C3 C4 1.393(5) ?
C3 C7 1.496(5) ?
C4 C5 1.381(5) ?
C4 Cl1 1.730(3) ?
C5 C6 1.382(5) ?
C5 H5 0.9300 ?
C6 H6 0.9300 ?
C7 F3 1.316(4) ?
C7 F2 1.317(4) ?
C7 F1 1.324(4) ?
C8 O1 1.222(4) y
C8 N2 1.353(4) y
C8 N1 1.375(4) y
C9 C10 1.377(5) ?
C9 C14 1.380(5) ?
C9 N2 1.404(4) y
C10 F4 1.366(4) ?
C10 C11 1.368(5) ?
C11 C12 1.370(5) ?
C11 H11 0.9300 ?
C12 C13 1.377(5) ?
C12 O2 1.407(4) y
C13 C14 1.387(5) ?
C13 H13 0.9300 ?
C14 H14 0.9300 ?
C15 O2 1.370(4) y
C15 C16 1.376(4) ?
C15 C19 1.384(4) ?
C16 C17 1.371(5) ?
C16 H16 0.9300 ?
C17 N3 1.335(4) ?
C17 H17 0.9300 ?
C18 N3 1.341(4) ?
C18 C19 1.376(4) ?
C18 C20 1.495(4) y
C19 H19 0.9300 ?
C20 O3 1.244(4) y
C20 N4 1.318(4) y
C21 N4 1.456(4) y
C21 H21A 0.9600 ?
C21 H21B 0.9600 ?
C21 H21C 0.9600 ?
N1 H1 0.8600 ?
N2 H2A 0.8600 ?
N4 H4 0.8600 ?

loop_
_geom_hbond_atom_site_label_D
_geom_hbond_atom_site_label_H
_geom_hbond_atom_site_label_A
_geom_hbond_site_symmetry_A
_geom_hbond_distance_DH
_geom_hbond_distance_HA
_geom_hbond_distance_DA
_geom_hbond_angle_DHA
N1 H1 O3 2_656 0.86 2.21 2.997(4) 152
N2 H2A O3 2_656 0.86 2.01 2.825(4) 158

loop_
_geom_torsion_atom_site_label_1
_geom_torsion_atom_site_label_2
_geom_torsion_atom_site_label_3
_geom_torsion_atom_site_label_4
_geom_torsion
_geom_torsion_publ_flag
C6 C1 C2 C3 -0.8(5) ?
N1 C1 C2 C3 179.4(3) ?
C1 C2 C3 C4 -1.3(5) ?
C1 C2 C3 C7 174.4(3) ?
C2 C3 C4 C5 1.7(5) ?
C7 C3 C4 C5 -173.8(3) y
C2 C3 C4 Cl1 -177.6(3) ?
C7 C3 C4 Cl1 6.9(5) y
C3 C4 C5 C6 -0.1(5) ?
Cl1 C4 C5 C6 179.2(3) ?
C4 C5 C6 C1 -2.0(6) ?
C2 C1 C6 C5 2.4(5) ?
N1 C1 C6 C5 -177.8(3) ?
C2 C3 C7 F3 -111.0(4) ?
C4 C3 C7 F3 64.6(5) ?
C2 C3 C7 F2 9.9(5) ?
C4 C3 C7 F2 -174.5(3) ?
C2 C3 C7 F1 130.2(4) ?
C4 C3 C7 F1 -54.3(5) ?
C14 C9 C10 F4 -179.7(3) ?
N2 C9 C10 F4 -3.4(5) ?
C14 C9 C10 C11 -1.6(6) ?
N2 C9 C10 C11 174.7(3) ?
F4 C10 C11 C12 177.6(3) ?
C9 C10 C11 C12 -0.5(6) ?
C10 C11 C12 C13 2.3(5) ?
C10 C11 C12 O2 -172.5(3) ?
C11 C12 C13 C14 -2.0(6) ?
O2 C12 C13 C14 172.6(3) ?
C10 C9 C14 C13 1.9(6) ?
N2 C9 C14 C13 -174.2(3) ?
C12 C13 C14 C9 -0.2(6) ?
O2 C15 C16 C17 -179.1(4) ?
C19 C15 C16 C17 0.4(5) ?
C15 C16 C17 N3 -0.7(6) ?
N3 C18 C19 C15 -0.4(5) ?
C20 C18 C19 C15 -179.2(3) ?
O2 C15 C19 C18 179.6(3) ?
C16 C15 C19 C18 0.1(5) ?
N3 C18 C20 O3 174.0(3) ?
C19 C18 C20 O3 -7.0(5) ?
N3 C18 C20 N4 -7.3(4) ?
C19 C18 C20 N4 171.7(3) ?
O1 C8 N1 C1 -6.0(6) y
N2 C8 N1 C1 173.6(3) y
C2 C1 N1 C8 169.7(3) ?
C6 C1 N1 C8 -10.1(6) ?
O1 C8 N2 C9 -7.5(6) y
N1 C8 N2 C9 173.0(3) ?
C10 C9 N2 C8 141.3(4) ?
C14 C9 N2 C8 -42.7(6) y
C16 C17 N3 C18 0.4(5) ?
C19 C18 N3 C17 0.1(5) ?
C20 C18 N3 C17 179.1(3) ?
O3 C20 N4 C21 4.9(6) y
C18 C20 N4 C21 -173.8(3) ?
C16 C15 O2 C12 -11.8(5) y
C19 C15 O2 C12 168.7(3) y
C11 C12 O2 C15 -105.6(4) y
C13 C12 O2 C15 79.5(5) y
